data_1516156
loop_
_publ_author_name
'Li, Yuanzhuo'
'Zhao, Ke-Qing'
'Elsegood, Mark R. J.'
'Prior, Timothy J.'
'Sun, Xinsen'
'Mo, Shanyan'
'Redshaw, Carl'

_publ_section_title
;
 Organoaluminium complexes of ortho-, meta-, para-anisidines: synthesis,
 structural studies and ROP of \e-caprolactone (and rac-lactide)
;
_journal_issue 9
_journal_name_full 'Catalysis Science &amp; Technology'
_journal_page_first 3025
_journal_paper_doi 10.1039/C4CY00624K
_journal_volume 4
_journal_year 2014
_chemical_formula_moiety 'C22 H38 Al4 N2 O2'
_chemical_formula_sum 'C22 H38 Al4 N2 O2'
_chemical_formula_weight 470.46
_space_group_crystal_system monoclinic
_space_group_IT_number 14
_space_group_name_Hall '-P 2yn'
_space_group_name_H-M_alt 'P 1 21/n 1'
_symmetry_space_group_name_Hall '-P 2yn'
_symmetry_space_group_name_H-M 'P 1 21/n 1'
_atom_sites_solution_hydrogens mixed
_atom_sites_solution_primary direct
_audit_creation_method SHELXL-2013
_cell_angle_alpha 90
_cell_angle_beta 90.1329(13)
_cell_angle_gamma 90
_cell_formula_units_Z 2
_cell_length_a 8.7510(7)
_cell_length_b 15.3173(12)
_cell_length_c 10.1026(8)
_cell_measurement_reflns_used 6528
_cell_measurement_temperature 150(2)
_cell_measurement_theta_max 28.79
_cell_measurement_theta_min 2.41
_cell_volume 1354.17(19)
_computing_cell_refinement 'Bruker SAINT'
_computing_data_collection 'Bruker SMART'
_computing_data_reduction 'Bruker SAINT'
_computing_molecular_graphics 'Bruker SHELXTL'
_computing_publication_material 'Bruker SHELXTL'
_computing_structure_refinement 'SHELXL-2013 (Sheldrick, 2013)'
_computing_structure_solution 'SHELXS-97 (Sheldrick, 2008)'
_diffrn_ambient_temperature 150(2)
_diffrn_measured_fraction_theta_full 1.000
_diffrn_measured_fraction_theta_max 0.906
_diffrn_measurement_device_type Bruker
_diffrn_measurement_method \w
_diffrn_radiation_type MoK\a
_diffrn_radiation_wavelength 0.71073
_diffrn_reflns_av_R_equivalents 0.0206
_diffrn_reflns_av_unetI/netI 0.0194
_diffrn_reflns_Laue_measured_fraction_full 1.000
_diffrn_reflns_Laue_measured_fraction_max 0.906
_diffrn_reflns_limit_h_max 11
_diffrn_reflns_limit_h_min -11
_diffrn_reflns_limit_k_max 19
_diffrn_reflns_limit_k_min -20
_diffrn_reflns_limit_l_max 13
_diffrn_reflns_limit_l_min -13
_diffrn_reflns_number 11499
_diffrn_reflns_point_group_measured_fraction_full 1.000
_diffrn_reflns_point_group_measured_fraction_max 0.906
_diffrn_reflns_theta_full 25.242
_diffrn_reflns_theta_max 28.879
_diffrn_reflns_theta_min 2.415
_diffrn_source 'sealed tube'
_diffrn_standards_decay_% 0
_diffrn_standards_interval_count 0
_diffrn_standards_interval_time 0
_diffrn_standards_number 0
_exptl_absorpt_coefficient_mu 0.192
_exptl_absorpt_correction_T_max 0.983
_exptl_absorpt_correction_T_min 0.892
_exptl_absorpt_correction_type multi-scan
_exptl_absorpt_process_details 'SADABS v2.01, Sheldrick, G.M., (2000)'
_exptl_crystal_colour colourless
_exptl_crystal_density_diffrn 1.154
_exptl_crystal_density_method 'not measured'
_exptl_crystal_description plate
_exptl_crystal_F_000 504
_exptl_crystal_size_max 0.610
_exptl_crystal_size_mid 0.300
_exptl_crystal_size_min 0.090
_refine_diff_density_max 0.310
_refine_diff_density_min -0.222
_refine_diff_density_rms 0.046
_refine_ls_extinction_method none
_refine_ls_goodness_of_fit_ref 1.083
_refine_ls_hydrogen_treatment mixed
_refine_ls_matrix_type full
_refine_ls_number_parameters 157
_refine_ls_number_reflns 3228
_refine_ls_number_restraints 0
_refine_ls_restrained_S_all 1.083
_refine_ls_R_factor_all 0.0416
_refine_ls_R_factor_gt 0.0329
_refine_ls_shift/su_max 0.000
_refine_ls_shift/su_mean 0.000
_refine_ls_structure_factor_coef Fsqd
_refine_ls_weighting_details 'w=1/[\s^2^(Fo^2^)+(0.0520P)^2^+0.3059P] where P=(Fo^2^+2Fc^2^)/3'
_refine_ls_weighting_scheme calc
_refine_ls_wR_factor_gt 0.0914
_refine_ls_wR_factor_ref 0.0969
_reflns_Friedel_coverage 0.000
_reflns_number_gt 2703
_reflns_number_total 3228
_reflns_threshold_expression 'I > 2\s(I)'
_cod_data_source_file c4cy00624k2.cif
_cod_data_source_block cr38
_cod_depositor_comments
;Adding full bibliography for 1516155--1516157.cif.

The following automatic conversions were performed:

data name '_iucr_refine_instruction_details' was replaced with
'_iucr_refine_instructions_details' as specified in the replacement
file 'data/replacement-values/replacement_tags.lst'.

Automatic conversion script
Id: cif_correct_tags 9268 2022-04-12 08:56:07Z antanas 
;
_cod_database_code 1516156
_shelx_space_group_comment
; 
The symmetry employed for this shelxl refinement is uniquely defined 
by the following loop, which should always be used as a source of 
symmetry information in preference to the above space-group names. 
They are only intended as comments. 
;
_shelx_estimated_absorpt_t_min 0.892
_shelx_estimated_absorpt_t_max 0.983
_shelxl_version_number 2013-4

loop_
_space_group_symop_operation_xyz
'x, y, z'
'-x+1/2, y+1/2, -z+1/2'
'-x, -y, -z'
'x-1/2, -y-1/2, z-1/2'

loop_
_atom_site_label
_atom_site_type_symbol
_atom_site_fract_x
_atom_site_fract_y
_atom_site_fract_z
_atom_site_U_iso_or_equiv
_atom_site_adp_type
_atom_site_occupancy
_atom_site_site_symmetry_order
_atom_site_calc_flag
_atom_site_refinement_flags_posn
_atom_site_refinement_flags_adp
Al1 Al 1.08048(5) 0.06059(3) 0.42625(4) 0.02465(12) Uani 1 1 d . .
C1 C 1.29966(19) 0.07116(12) 0.38918(18) 0.0455(4) Uani 1 1 d . .
H1A H 1.3425 0.1194 0.4410 0.068 Uiso 1 1 calc R U
H1B H 1.3146 0.0826 0.2947 0.068 Uiso 1 1 calc R U
H1C H 1.3514 0.0167 0.4134 0.068 Uiso 1 1 calc R U
C2 C 0.9618(2) 0.15396(10) 0.33853(15) 0.0406(4) Uani 1 1 d . .
H2A H 0.8560 0.1524 0.3700 0.061 Uiso 1 1 calc R U
H2B H 0.9634 0.1450 0.2425 0.061 Uiso 1 1 calc R U
H2C H 1.0072 0.2108 0.3596 0.061 Uiso 1 1 calc R U
Al2 Al 0.89498(4) 0.15546(3) 0.64521(4) 0.02493(12) Uani 1 1 d . .
C3 C 0.67643(18) 0.16515(12) 0.61058(19) 0.0449(4) Uani 1 1 d . .
H3A H 0.6540 0.1432 0.5215 0.067 Uiso 1 1 calc R U
H3B H 0.6454 0.2265 0.6169 0.067 Uiso 1 1 calc R U
H3C H 0.6200 0.1306 0.6759 0.067 Uiso 1 1 calc R U
C4 C 1.02308(19) 0.26028(10) 0.64616(16) 0.0386(4) Uani 1 1 d . .
H4A H 1.1310 0.2432 0.6460 0.058 Uiso 1 1 calc R U
H4B H 1.0014 0.2947 0.7257 0.058 Uiso 1 1 calc R U
H4C H 1.0009 0.2954 0.5673 0.058 Uiso 1 1 calc R U
N1 N 1.01412(12) 0.05318(7) 0.60956(10) 0.0214(2) Uani 1 1 d . .
C5 C 1.11476(15) 0.05089(8) 0.72176(13) 0.0240(3) Uani 1 1 d . .
C6 C 1.26312(17) 0.01775(11) 0.72173(16) 0.0358(3) Uani 1 1 d . .
H6 H 1.3002(19) -0.0065(12) 0.6424(18) 0.041(5) Uiso 1 1 d . .
C7 C 1.3508(2) 0.01877(14) 0.83642(19) 0.0502(4) Uani 1 1 d . .
H7 H 1.458(3) -0.0032(15) 0.835(2) 0.070(7) Uiso 1 1 d . .
C8 C 1.2934(2) 0.05267(13) 0.95245(19) 0.0517(5) Uani 1 1 d . .
H8 H 1.355(3) 0.0550(13) 1.028(2) 0.061(6) Uiso 1 1 d . .
C9 C 1.1461(2) 0.08549(11) 0.95679(16) 0.0401(4) Uani 1 1 d . .
H9 H 1.110(2) 0.1087(12) 1.031(2) 0.044(5) Uiso 1 1 d . .
C10 C 1.06115(16) 0.08400(9) 0.84211(13) 0.0267(3) Uani 1 1 d . .
O1 O 0.91176(11) 0.11744(6) 0.83040(9) 0.0284(2) Uani 1 1 d . .
C11 C 0.8464(2) 0.16334(12) 0.94228(16) 0.0436(4) Uani 1 1 d . .
H11A H 0.8373 0.1233 1.0175 0.065 Uiso 1 1 calc R U
H11B H 0.7450 0.1855 0.9183 0.065 Uiso 1 1 calc R U
H11C H 0.9128 0.2123 0.9668 0.065 Uiso 1 1 calc R U

loop_
_atom_site_aniso_label
_atom_site_aniso_U_11
_atom_site_aniso_U_22
_atom_site_aniso_U_33
_atom_site_aniso_U_23
_atom_site_aniso_U_13
_atom_site_aniso_U_12
Al1 0.0294(2) 0.0250(2) 0.0195(2) -0.00198(15) 0.00462(15) -0.00429(15)
C1 0.0392(9) 0.0510(10) 0.0463(10) -0.0076(8) 0.0160(7) -0.0163(7)
C2 0.0660(11) 0.0304(8) 0.0254(7) 0.0034(6) -0.0020(7) 0.0002(7)
Al2 0.0254(2) 0.0252(2) 0.0242(2) -0.00080(15) 0.00085(15) 0.00402(15)
C3 0.0314(8) 0.0488(10) 0.0543(10) -0.0004(8) -0.0049(7) 0.0111(7)
C4 0.0481(9) 0.0271(7) 0.0406(9) -0.0013(6) 0.0078(7) -0.0013(6)
N1 0.0227(5) 0.0236(5) 0.0179(5) -0.0018(4) 0.0000(4) 0.0007(4)
C5 0.0256(6) 0.0237(6) 0.0228(6) -0.0007(5) -0.0020(5) -0.0003(5)
C6 0.0294(7) 0.0420(8) 0.0360(8) -0.0005(7) -0.0024(6) 0.0077(6)
C7 0.0345(9) 0.0628(12) 0.0531(11) 0.0025(9) -0.0149(8) 0.0110(8)
C8 0.0539(11) 0.0586(11) 0.0424(10) -0.0004(8) -0.0264(8) 0.0049(8)
C9 0.0565(10) 0.0398(9) 0.0239(7) -0.0053(6) -0.0087(7) 0.0024(7)
C10 0.0313(7) 0.0248(6) 0.0241(6) -0.0014(5) -0.0027(5) 0.0011(5)
O1 0.0323(5) 0.0318(5) 0.0212(5) -0.0040(4) 0.0048(4) 0.0065(4)
C11 0.0558(10) 0.0472(9) 0.0278(8) -0.0090(7) 0.0124(7) 0.0125(8)

loop_
_atom_type_symbol
_atom_type_description
_atom_type_scat_dispersion_real
_atom_type_scat_dispersion_imag
_atom_type_scat_source
C C 0.0033 0.0016 'International Tables Vol C Tables 4.2.6.8 and 6.1.1.4'
H H 0.0000 0.0000 'International Tables Vol C Tables 4.2.6.8 and 6.1.1.4'
N N 0.0061 0.0033 'International Tables Vol C Tables 4.2.6.8 and 6.1.1.4'
O O 0.0106 0.0060 'International Tables Vol C Tables 4.2.6.8 and 6.1.1.4'
Al Al 0.0645 0.0514 'International Tables Vol C Tables 4.2.6.8 and 6.1.1.4'

loop_
_geom_angle_atom_site_label_1
_geom_angle_atom_site_label_2
_geom_angle_atom_site_label_3
_geom_angle
_geom_angle_site_symmetry_1
_geom_angle_site_symmetry_3
N1 Al1 C1 118.73(7) . .
N1 Al1 N1 89.82(4) . 3_756
C1 Al1 N1 116.76(6) . 3_756
N1 Al1 C2 108.15(6) . .
C1 Al1 C2 111.57(8) . .
N1 Al1 C2 109.82(6) 3_756 .
Al1 C1 H1A 109.5 . .
Al1 C1 H1B 109.5 . .
H1A C1 H1B 109.5 . .
Al1 C1 H1C 109.5 . .
H1A C1 H1C 109.5 . .
H1B C1 H1C 109.5 . .
Al1 C2 H2A 109.5 . .
Al1 C2 H2B 109.5 . .
H2A C2 H2B 109.5 . .
Al1 C2 H2C 109.5 . .
H2A C2 H2C 109.5 . .
H2B C2 H2C 109.5 . .
N1 Al2 C3 124.23(7) . .
N1 Al2 C4 111.07(6) . .
C3 Al2 C4 119.99(8) . .
N1 Al2 O1 84.10(4) . .
C3 Al2 O1 105.34(7) . .
C4 Al2 O1 101.35(6) . .
Al2 C3 H3A 109.5 . .
Al2 C3 H3B 109.5 . .
H3A C3 H3B 109.5 . .
Al2 C3 H3C 109.5 . .
H3A C3 H3C 109.5 . .
H3B C3 H3C 109.5 . .
Al2 C4 H4A 109.5 . .
Al2 C4 H4B 109.5 . .
H4A C4 H4B 109.5 . .
Al2 C4 H4C 109.5 . .
H4A C4 H4C 109.5 . .
H4B C4 H4C 109.5 . .
C5 N1 Al2 101.82(8) . .
C5 N1 Al1 124.73(8) . .
Al2 N1 Al1 107.15(5) . .
C5 N1 Al1 112.45(8) . 3_756
Al2 N1 Al1 122.08(6) . 3_756
Al1 N1 Al1 90.18(4) . 3_756
C6 C5 C10 116.51(13) . .
C6 C5 N1 125.37(12) . .
C10 C5 N1 118.12(11) . .
C7 C6 C5 120.57(15) . .
C7 C6 H6 121.6(10) . .
C5 C6 H6 117.8(10) . .
C8 C7 C6 120.84(16) . .
C8 C7 H7 119.1(13) . .
C6 C7 H7 120.0(13) . .
C7 C8 C9 120.32(15) . .
C7 C8 H8 120.0(14) . .
C9 C8 H8 119.7(13) . .
C10 C9 C8 117.97(15) . .
C10 C9 H9 121.5(12) . .
C8 C9 H9 120.5(12) . .
C9 C10 C5 123.79(14) . .
C9 C10 O1 124.37(13) . .
C5 C10 O1 111.82(11) . .
C10 O1 C11 118.59(12) . .
C10 O1 Al2 104.78(8) . .
C11 O1 Al2 124.75(9) . .
O1 C11 H11A 109.5 . .
O1 C11 H11B 109.5 . .
H11A C11 H11B 109.5 . .
O1 C11 H11C 109.5 . .
H11A C11 H11C 109.5 . .
H11B C11 H11C 109.5 . .

loop_
_geom_bond_atom_site_label_1
_geom_bond_atom_site_label_2
_geom_bond_distance
_geom_bond_site_symmetry_2
Al1 N1 1.9454(11) .
Al1 C1 1.9618(16) .
Al1 N1 1.9626(11) 3_756
Al1 C2 1.9759(16) .
C1 H1A 0.9800 .
C1 H1B 0.9800 .
C1 H1C 0.9800 .
C2 H2A 0.9800 .
C2 H2B 0.9800 .
C2 H2C 0.9800 .
Al2 N1 1.9164(11) .
Al2 C3 1.9491(16) .
Al2 C4 1.9583(16) .
Al2 O1 1.9645(10) .
C3 H3A 0.9800 .
C3 H3B 0.9800 .
C3 H3C 0.9800 .
C4 H4A 0.9800 .
C4 H4B 0.9800 .
C4 H4C 0.9800 .
N1 C5 1.4343(16) .
C5 C6 1.3940(19) .
C5 C10 1.3993(19) .
C6 C7 1.388(2) .
C6 H6 0.942(19) .
C7 C8 1.378(3) .
C7 H7 1.00(2) .
C8 C9 1.384(3) .
C8 H8 0.94(2) .
C9 C10 1.375(2) .
C9 H9 0.89(2) .
C10 O1 1.4089(16) .
O1 C11 1.4498(16) .
C11 H11A 0.9800 .
C11 H11B 0.9800 .
C11 H11C 0.9800 .

loop_
_geom_torsion_atom_site_label_1
_geom_torsion_atom_site_label_2
_geom_torsion_atom_site_label_3
_geom_torsion_atom_site_label_4
_geom_torsion
_geom_torsion_site_symmetry_1
Al2 N1 C5 C6 -149.30(13) .
Al1 N1 C5 C6 -28.53(18) .
Al1 N1 C5 C6 78.35(15) 3_756
Al2 N1 C5 C10 31.04(13) .
Al1 N1 C5 C10 151.81(10) .
Al1 N1 C5 C10 -101.30(12) 3_756
C10 C5 C6 C7 -0.3(2) .
N1 C5 C6 C7 -179.98(15) .
C5 C6 C7 C8 -0.2(3) .
C6 C7 C8 C9 0.7(3) .
C7 C8 C9 C10 -0.8(3) .
C8 C9 C10 C5 0.3(2) .
C8 C9 C10 O1 -177.97(15) .
C6 C5 C10 C9 0.2(2) .
N1 C5 C10 C9 179.93(13) .
C6 C5 C10 O1 178.71(12) .
N1 C5 C10 O1 -1.60(17) .
C9 C10 O1 C11 5.6(2) .
C5 C10 O1 C11 -172.89(12) .
C9 C10 O1 Al2 150.16(13) .
C5 C10 O1 Al2 -28.30(13) .
